data_4121682
loop_
_publ_author_name
'Ye, Xuan'
'Plessow, Philipp N.'
'Brinks, Marion K.'
'Schelwies, Mathias'
'Schaub, Thomas'
'Rominger, Frank'
'Paciello, Rocco'
'Limbach, Michael'
'Hofmann, Peter'

_publ_section_title
;
 Alcohol amination with ammonia catalyzed by an acridine-based ruthenium
 pincer complex: a mechanistic study.
;
_journal_issue 16
_journal_name_full 'Journal of the American Chemical Society'
_journal_page_first 5923
_journal_page_last 5929
_journal_paper_doi 10.1021/ja409368a
_journal_volume 136
_journal_year 2014
_chemical_formula_sum 'C44 H64 N O2 P2 Ru'
_chemical_formula_weight 801.97
_chemical_name_common 'G in manuscript'
_chemical_name_systematic
; 
 ? 
;
_space_group_IT_number 2
_symmetry_cell_setting triclinic
_symmetry_space_group_name_Hall '-P 1'
_symmetry_space_group_name_H-M 'P -1'
_atom_sites_solution_hydrogens geom
_atom_sites_solution_primary direct
_atom_sites_solution_secondary difmap
_audit_creation_method SHELXL-97
_cell_angle_alpha 99.6480(10)
_cell_angle_beta 106.0750(10)
_cell_angle_gamma 99.2390(10)
_cell_formula_units_Z 2
_cell_length_a 11.2357(8)
_cell_length_b 13.8823(9)
_cell_length_c 14.5530(10)
_cell_measurement_reflns_used 9982
_cell_measurement_temperature 200(2)
_cell_measurement_theta_max 24.88
_cell_measurement_theta_min 2.18
_cell_volume 2098.4(2)
_computing_cell_refinement 'Bruker SAINT'
_computing_data_collection 'Bruker APEX2'
_computing_data_reduction 'Bruker SAINT'
_computing_molecular_graphics 'Bruker SHELXTL'
_computing_publication_material 'Bruker SHELXTL'
_computing_structure_refinement 'SHELXL-97 (Sheldrick, 2008)'
_computing_structure_solution 'SHELXS-97 (Sheldrick, 2008)'
_diffrn_ambient_temperature 200(2)
_diffrn_measured_fraction_theta_full 0.988
_diffrn_measured_fraction_theta_max 0.988
_diffrn_measurement_device_type 'Bruker APEX-II CCD'
_diffrn_measurement_method '\f and \w scans'
_diffrn_radiation_monochromator graphite
_diffrn_radiation_source 'fine-focus sealed tube'
_diffrn_radiation_type MoK\a
_diffrn_radiation_wavelength 0.71073
_diffrn_reflns_av_R_equivalents 0.0485
_diffrn_reflns_av_sigmaI/netI 0.0461
_diffrn_reflns_limit_h_max 13
_diffrn_reflns_limit_h_min -13
_diffrn_reflns_limit_k_max 16
_diffrn_reflns_limit_k_min -16
_diffrn_reflns_limit_l_max 17
_diffrn_reflns_limit_l_min -17
_diffrn_reflns_number 31618
_diffrn_reflns_theta_full 25.07
_diffrn_reflns_theta_max 25.07
_diffrn_reflns_theta_min 1.49
_exptl_absorpt_coefficient_mu 0.485
_exptl_absorpt_correction_T_max 0.9622
_exptl_absorpt_correction_T_min 0.9576
_exptl_absorpt_correction_type multi-scan
_exptl_absorpt_process_details
;
Sheldrick, G. M. (2008). <i>SADABS</i>. University of G\"ottingen, Germany.
;
_exptl_crystal_colour orange
_exptl_crystal_density_diffrn 1.269
_exptl_crystal_density_method 'not measured'
_exptl_crystal_description polyhedron
_exptl_crystal_F_000 850
_exptl_crystal_size_max 0.09
_exptl_crystal_size_mid 0.08
_exptl_crystal_size_min 0.08
_refine_diff_density_max 1.270
_refine_diff_density_min -0.635
_refine_diff_density_rms 0.079
_refine_ls_extinction_method none
_refine_ls_goodness_of_fit_ref 1.050
_refine_ls_hydrogen_treatment mixed
_refine_ls_matrix_type full
_refine_ls_number_parameters 510
_refine_ls_number_reflns 7376
_refine_ls_number_restraints 62
_refine_ls_restrained_S_all 1.046
_refine_ls_R_factor_all 0.0750
_refine_ls_R_factor_gt 0.0510
_refine_ls_shift/su_max 0.000
_refine_ls_shift/su_mean 0.000
_refine_ls_structure_factor_coef Fsqd
_refine_ls_weighting_details 'calc w=1/[\s^2^(Fo^2^)+(0.0395P)^2^+5.0457P] where P=(Fo^2^+2Fc^2^)/3'
_refine_ls_weighting_scheme calc
_refine_ls_wR_factor_gt 0.1116
_refine_ls_wR_factor_ref 0.1244
_reflns_number_gt 5615
_reflns_number_total 7376
_reflns_threshold_expression >2sigma(I)
_cod_data_source_file ja409368a_si_002.cif
_cod_data_source_block xy6
_cod_depositor_comments
;
The following automatic conversions were performed:

'_symmetry_cell_setting' value 'Triclinic' changed to 'triclinic'
according to
/usr/data/users/saulius/crontab/automatic-downloads/rss-feeds/ACS/lib/dictionaries/cif_core.dic
dictionary named 'cif_core.dic' version 2.4.2 from 2011-04-26.

Automatic conversion script
Id: cif_fix_values 2281 2013-09-26 08:29:07Z andrius 

 Adding full bibliography for 4121678--4121682.cif.
;
_cod_original_sg_symbol_H-M P-1
_cod_database_code 4121682

loop_
_symmetry_equiv_pos_as_xyz
'x, y, z'
'-x, -y, -z'

loop_
_atom_site_label
_atom_site_type_symbol
_atom_site_fract_x
_atom_site_fract_y
_atom_site_fract_z
_atom_site_U_iso_or_equiv
_atom_site_adp_type
_atom_site_occupancy
_atom_site_symmetry_multiplicity
_atom_site_calc_flag
_atom_site_refinement_flags
_atom_site_disorder_assembly
_atom_site_disorder_group
Ru1 Ru 0.89553(4) 0.36179(3) 0.19027(3) 0.03766(13) Uani 1 1 d . A .
H1 H 1.015(4) 0.380(3) 0.187(3) 0.029(10) Uiso 1 1 d . . .
P1 P 0.94095(10) 0.20825(8) 0.13770(8) 0.0309(2) Uani 1 1 d . . .
P2 P 0.97164(11) 0.53537(8) 0.23506(8) 0.0335(3) Uani 1 1 d U . .
C1 C 0.8473(4) 0.2127(3) -0.0543(3) 0.0338(9) Uani 1 1 d . . .
C2 C 0.8009(5) 0.1314(3) -0.1356(3) 0.0420(11) Uani 1 1 d . . .
H2 H 0.8515 0.0839 -0.1436 0.050 Uiso 1 1 calc R . .
C3 C 0.6841(5) 0.1188(3) -0.2039(3) 0.0501(12) Uani 1 1 d . . .
H3 H 0.6552 0.0646 -0.2598 0.060 Uiso 1 1 calc R . .
C4 C 0.6101(5) 0.1861(3) -0.1898(3) 0.0443(11) Uani 1 1 d . A .
H4 H 0.5284 0.1771 -0.2359 0.053 Uiso 1 1 calc R . .
C5 C 0.5966(4) 0.5216(3) -0.0751(3) 0.0403(10) Uani 1 1 d . A .
H5 H 0.5140 0.5105 -0.1205 0.048 Uiso 1 1 calc R . .
C6 C 0.6665(4) 0.6186(3) -0.0340(3) 0.0404(11) Uani 1 1 d . . .
H6 H 0.6320 0.6741 -0.0496 0.049 Uiso 1 1 calc R . .
C7 C 0.7864(4) 0.6327(3) 0.0299(3) 0.0360(10) Uani 1 1 d . A .
H7 H 0.8339 0.6991 0.0596 0.043 Uiso 1 1 calc R . .
C8 C 0.8411(4) 0.5528(3) 0.0528(3) 0.0323(9) Uani 1 1 d . . .
N9 N 0.8257(3) 0.3723(2) 0.0333(2) 0.0326(8) Uani 1 1 d . . .
C10 C 0.5686(4) 0.3357(3) -0.0907(4) 0.0444(11) Uani 1 1 d . A .
H10A H 0.5277 0.3152 -0.0428 0.053 Uiso 1 1 calc R . .
H10B H 0.5010 0.3323 -0.1523 0.053 Uiso 1 1 calc R . .
C11 C 0.9700(4) 0.2185(3) 0.0216(3) 0.0339(9) Uani 1 1 d . . .
H11A H 1.0289 0.2830 0.0303 0.041 Uiso 1 1 calc R . .
H11B H 1.0096 0.1636 0.0003 0.041 Uiso 1 1 calc R . .
C12 C 0.9737(4) 0.5721(3) 0.1205(3) 0.0339(9) Uani 1 1 d . A .
H12A H 1.0138 0.6441 0.1344 0.041 Uiso 1 1 calc R . .
H12B H 1.0243 0.5334 0.0890 0.041 Uiso 1 1 calc R . .
C17 C 0.7742(4) 0.2847(3) -0.0425(3) 0.0309(9) Uani 1 1 d . A .
C18 C 0.6518(4) 0.2665(3) -0.1100(3) 0.0368(10) Uani 1 1 d . . .
C19 C 0.7696(4) 0.4535(3) 0.0118(3) 0.0304(9) Uani 1 1 d . A .
C20 C 0.6459(4) 0.4408(3) -0.0510(3) 0.0357(10) Uani 1 1 d . . .
C21 C 0.8146(4) 0.0944(3) 0.1049(3) 0.0379(10) Uani 1 1 d . . .
H21 H 0.7458 0.1062 0.0503 0.045 Uiso 1 1 calc R . .
C22 C 0.7518(6) 0.0788(4) 0.1817(4) 0.0649(15) Uani 1 1 d . . .
H22A H 0.7336 0.1426 0.2100 0.078 Uiso 1 1 calc R . .
H22B H 0.8097 0.0572 0.2352 0.078 Uiso 1 1 calc R . .
C23 C 0.6280(6) -0.0008(4) 0.1364(5) 0.085(2) Uani 1 1 d . . .
H23A H 0.5674 0.0232 0.0866 0.102 Uiso 1 1 calc R . .
H23B H 0.5893 -0.0127 0.1880 0.102 Uiso 1 1 calc R . .
C24 C 0.6546(8) -0.0989(4) 0.0882(6) 0.096(2) Uani 1 1 d . . .
H24A H 0.7054 -0.1272 0.1399 0.116 Uiso 1 1 calc R . .
H24B H 0.5731 -0.1477 0.0544 0.116 Uiso 1 1 calc R . .
C25 C 0.7239(6) -0.0847(4) 0.0164(5) 0.0706(17) Uani 1 1 d . . .
H25A H 0.6675 -0.0670 -0.0407 0.085 Uiso 1 1 calc R . .
H25B H 0.7457 -0.1485 -0.0073 0.085 Uiso 1 1 calc R . .
C26 C 0.8448(5) -0.0032(3) 0.0599(4) 0.0480(12) Uani 1 1 d . . .
H26A H 0.8832 0.0080 0.0080 0.058 Uiso 1 1 calc R . .
H26B H 0.9068 -0.0246 0.1110 0.058 Uiso 1 1 calc R . .
C31 C 1.0880(4) 0.1756(3) 0.2061(3) 0.0427(11) Uani 1 1 d . . .
H31 H 1.0948 0.1132 0.1641 0.051 Uiso 1 1 calc R . .
C32 C 1.0883(5) 0.1501(4) 0.3035(4) 0.0611(15) Uani 1 1 d . . .
H32A H 1.0134 0.0962 0.2931 0.073 Uiso 1 1 calc R . .
H32B H 1.0820 0.2097 0.3484 0.073 Uiso 1 1 calc R . .
C33 C 1.2094(7) 0.1158(5) 0.3509(4) 0.083(2) Uani 1 1 d . . .
H33A H 1.2088 0.1030 0.4157 0.100 Uiso 1 1 calc R . .
H33B H 1.2115 0.0524 0.3091 0.100 Uiso 1 1 calc R . .
C34 C 1.3264(7) 0.1942(6) 0.3635(5) 0.098(3) Uani 1 1 d . . .
H34A H 1.3283 0.2556 0.4102 0.117 Uiso 1 1 calc R . .
H34B H 1.4032 0.1691 0.3914 0.117 Uiso 1 1 calc R . .
C35 C 1.3277(6) 0.2193(6) 0.2666(5) 0.089(2) Uani 1 1 d . . .
H35A H 1.3343 0.1595 0.2221 0.106 Uiso 1 1 calc R . .
H35B H 1.4030 0.2730 0.2774 0.106 Uiso 1 1 calc R . .
C36 C 1.2068(5) 0.2538(4) 0.2184(4) 0.0642(15) Uani 1 1 d . . .
H36A H 1.2050 0.3178 0.2595 0.077 Uiso 1 1 calc R . .
H36B H 1.2077 0.2657 0.1533 0.077 Uiso 1 1 calc R . .
C41 C 0.8696(8) 0.6141(6) 0.2774(5) 0.035(2) Uani 0.760(10) 1 d PDU A 1
H41 H 0.7868 0.5964 0.2234 0.042 Uiso 0.760(10) 1 calc PR A 1
C42 C 0.9171(13) 0.7273(7) 0.2939(13) 0.051(4) Uani 0.760(10) 1 d PDU A 1
H42A H 0.9978 0.7497 0.3486 0.061 Uiso 0.760(10) 1 calc PR A 1
H42B H 0.9336 0.7432 0.2341 0.061 Uiso 0.760(10) 1 calc PR A 1
C43 C 0.8195(11) 0.7828(6) 0.3177(7) 0.067(2) Uani 0.760(10) 1 d PDU A 1
H43A H 0.8545 0.8558 0.3324 0.081 Uiso 0.760(10) 1 calc PR A 1
H43B H 0.7426 0.7664 0.2597 0.081 Uiso 0.760(10) 1 calc PR A 1
C44 C 0.7834(12) 0.7560(7) 0.4038(7) 0.082(4) Uani 0.760(10) 1 d PDU A 1
H44A H 0.7143 0.7889 0.4128 0.099 Uiso 0.760(10) 1 calc PR A 1
H44B H 0.8574 0.7817 0.4639 0.099 Uiso 0.760(10) 1 calc PR A 1
C45 C 0.7405(13) 0.6447(8) 0.3906(11) 0.073(4) Uani 0.760(10) 1 d PDU A 1
H45A H 0.6592 0.6203 0.3366 0.088 Uiso 0.760(10) 1 calc PR A 1
H45B H 0.7257 0.6303 0.4514 0.088 Uiso 0.760(10) 1 calc PR A 1
C46 C 0.8388(7) 0.5891(5) 0.3672(5) 0.049(2) Uani 0.760(10) 1 d PDU A 1
H46A H 0.9173 0.6081 0.4241 0.059 Uiso 0.760(10) 1 calc PR A 1
H46B H 0.8058 0.5161 0.3551 0.059 Uiso 0.760(10) 1 calc PR A 1
C41B C 0.9105(18) 0.6188(18) 0.315(2) 0.041(6) Uani 0.240(10) 1 d PDU A 2
H41B H 0.9510 0.6126 0.3836 0.049 Uiso 0.240(10) 1 calc PR A 2
C42B C 0.944(4) 0.7299(18) 0.315(4) 0.045(9) Uani 0.240(10) 1 d PDU A 2
H42C H 1.0375 0.7537 0.3398 0.054 Uiso 0.240(10) 1 calc PR A 2
H42D H 0.9144 0.7385 0.2468 0.054 Uiso 0.240(10) 1 calc PR A 2
C43B C 0.885(2) 0.7934(16) 0.378(2) 0.069(7) Uani 0.240(10) 1 d PDU A 2
H43C H 0.9284 0.7967 0.4480 0.082 Uiso 0.240(10) 1 calc PR A 2
H43D H 0.8985 0.8624 0.3674 0.082 Uiso 0.240(10) 1 calc PR A 2
C44B C 0.745(2) 0.753(2) 0.355(3) 0.088(11) Uani 0.240(10) 1 d PDU A 2
H44C H 0.7002 0.7602 0.2889 0.106 Uiso 0.240(10) 1 calc PR A 2
H44D H 0.7140 0.7935 0.4028 0.106 Uiso 0.240(10) 1 calc PR A 2
C45B C 0.715(4) 0.645(2) 0.360(3) 0.075(11) Uani 0.240(10) 1 d PDU A 2
H45C H 0.6220 0.6205 0.3411 0.090 Uiso 0.240(10) 1 calc PR A 2
H45D H 0.7521 0.6383 0.4287 0.090 Uiso 0.240(10) 1 calc PR A 2
C46B C 0.7686(18) 0.5811(15) 0.2924(19) 0.060(7) Uani 0.240(10) 1 d PDU A 2
H46C H 0.7517 0.5109 0.2994 0.072 Uiso 0.240(10) 1 calc PR A 2
H46D H 0.7248 0.5822 0.2236 0.072 Uiso 0.240(10) 1 calc PR A 2
C51 C 1.1373(4) 0.5840(3) 0.3171(3) 0.0407(11) Uani 1 1 d . A .
H51 H 1.1470 0.6577 0.3403 0.049 Uiso 1 1 calc R . .
C52 C 1.2353(4) 0.5716(4) 0.2645(4) 0.0515(12) Uani 1 1 d . . .
H52A H 1.2189 0.6050 0.2087 0.062 Uiso 1 1 calc R A .
H52B H 1.2269 0.4995 0.2379 0.062 Uiso 1 1 calc R . .
C53 C 1.3701(5) 0.6161(5) 0.3329(4) 0.0704(17) Uani 1 1 d . A .
H53A H 1.4311 0.6016 0.2975 0.085 Uiso 1 1 calc R . .
H53B H 1.3820 0.6897 0.3520 0.085 Uiso 1 1 calc R . .
C54 C 1.3983(5) 0.5747(5) 0.4241(4) 0.0704(17) Uani 1 1 d . . .
H54A H 1.4840 0.6094 0.4686 0.085 Uiso 1 1 calc R A .
H54B H 1.3978 0.5026 0.4060 0.085 Uiso 1 1 calc R . .
C55 C 1.3019(6) 0.5877(5) 0.4770(4) 0.0712(17) Uani 1 1 d . A .
H55A H 1.3094 0.6600 0.5023 0.085 Uiso 1 1 calc R . .
H55B H 1.3193 0.5556 0.5337 0.085 Uiso 1 1 calc R . .
C56 C 1.1667(5) 0.5412(4) 0.4085(3) 0.0515(12) Uani 1 1 d . . .
H56A H 1.1567 0.4679 0.3890 0.062 Uiso 1 1 calc R A .
H56B H 1.1054 0.5541 0.4441 0.062 Uiso 1 1 calc R . .
C60 C 0.9265(4) 0.3470(3) 0.3172(4) 0.0426(11) Uani 1 1 d . . .
O60 O 0.9361(4) 0.3354(3) 0.3959(2) 0.0612(10) Uani 1 1 d . A .
C61 C 0.7148(7) 0.3371(6) 0.1740(5) 0.087(2) Uani 1 1 d . . .
O61 O 0.6119(6) 0.3230(5) 0.1661(5) 0.130(2) Uani 1 1 d . A .
C71 C 1.2496(11) 0.9100(8) 0.5448(7) 0.153(4) Uani 1 1 d . . .
H71A H 1.2007 0.8409 0.5186 0.183 Uiso 1 1 calc R . .
H71B H 1.1965 0.9561 0.5220 0.183 Uiso 1 1 calc R . .
H71C H 1.2773 0.9241 0.6166 0.183 Uiso 1 1 calc R . .
C72 C 1.3553(12) 0.9226(11) 0.5124(12) 0.222(8) Uani 1 1 d . . .
H72A H 1.4003 0.8727 0.5390 0.266 Uiso 1 1 calc R . .
H72B H 1.3176 0.8933 0.4412 0.266 Uiso 1 1 calc R . .
C73 C 1.4471(8) 0.9917(8) 0.5151(8) 0.124(3) Uani 1 1 d . . .
H73A H 1.4836 1.0208 0.5864 0.149 Uiso 1 1 calc R . .
H73B H 1.4011 1.0412 0.4886 0.149 Uiso 1 1 calc R . .

loop_
_atom_site_aniso_label
_atom_site_aniso_U_11
_atom_site_aniso_U_22
_atom_site_aniso_U_33
_atom_site_aniso_U_23
_atom_site_aniso_U_13
_atom_site_aniso_U_12
Ru1 0.0545(3) 0.02707(19) 0.0326(2) 0.00476(14) 0.01665(17) 0.00877(16)
P1 0.0319(6) 0.0273(5) 0.0322(6) 0.0051(4) 0.0094(5) 0.0055(5)
P2 0.0389(7) 0.0284(6) 0.0353(6) 0.0041(5) 0.0173(5) 0.0067(5)
C1 0.039(2) 0.028(2) 0.037(2) 0.0060(18) 0.016(2) 0.0063(18)
C2 0.057(3) 0.036(2) 0.035(2) 0.0007(19) 0.018(2) 0.016(2)
C3 0.059(3) 0.041(3) 0.038(3) -0.006(2) 0.006(2) 0.007(2)
C4 0.045(3) 0.040(3) 0.040(3) 0.006(2) 0.006(2) 0.003(2)
C5 0.033(2) 0.043(3) 0.050(3) 0.013(2) 0.017(2) 0.010(2)
C6 0.040(3) 0.034(2) 0.056(3) 0.016(2) 0.021(2) 0.015(2)
C7 0.043(3) 0.026(2) 0.045(3) 0.0094(18) 0.024(2) 0.0077(19)
C8 0.036(2) 0.032(2) 0.033(2) 0.0083(17) 0.0165(19) 0.0066(18)
N9 0.038(2) 0.0218(17) 0.0372(19) 0.0024(14) 0.0142(16) 0.0052(15)
C10 0.034(3) 0.038(3) 0.057(3) 0.006(2) 0.012(2) 0.005(2)
C11 0.037(2) 0.027(2) 0.039(2) 0.0014(18) 0.017(2) 0.0070(18)
C12 0.039(2) 0.029(2) 0.038(2) 0.0087(18) 0.017(2) 0.0061(18)
C17 0.038(2) 0.028(2) 0.030(2) 0.0080(17) 0.0155(19) 0.0054(18)
C18 0.037(3) 0.031(2) 0.043(3) 0.0088(19) 0.017(2) 0.0040(19)
C19 0.034(2) 0.029(2) 0.035(2) 0.0091(17) 0.0194(19) 0.0092(18)
C20 0.034(2) 0.032(2) 0.044(3) 0.0066(19) 0.020(2) 0.0064(19)
C21 0.041(3) 0.029(2) 0.042(3) 0.0041(19) 0.015(2) 0.0027(19)
C22 0.080(4) 0.052(3) 0.060(3) 0.005(3) 0.035(3) -0.007(3)
C23 0.091(5) 0.062(4) 0.093(5) -0.005(3) 0.055(4) -0.031(3)
C24 0.123(6) 0.047(4) 0.108(6) 0.002(3) 0.051(5) -0.025(4)
C25 0.081(4) 0.029(3) 0.093(5) -0.007(3) 0.035(4) -0.005(3)
C26 0.052(3) 0.029(2) 0.062(3) 0.010(2) 0.018(3) 0.009(2)
C31 0.039(3) 0.047(3) 0.039(3) 0.004(2) 0.007(2) 0.015(2)
C32 0.066(4) 0.076(4) 0.044(3) 0.017(3) 0.010(3) 0.033(3)
C33 0.091(5) 0.105(5) 0.050(3) 0.012(3) -0.001(3) 0.057(4)
C34 0.073(5) 0.118(6) 0.069(5) -0.009(4) -0.027(4) 0.048(5)
C35 0.041(3) 0.121(6) 0.090(5) 0.012(4) 0.001(3) 0.025(4)
C36 0.036(3) 0.074(4) 0.070(4) 0.012(3) 0.002(3) 0.009(3)
C41 0.039(5) 0.037(3) 0.030(4) 0.002(3) 0.010(3) 0.015(3)
C42 0.061(7) 0.040(4) 0.046(8) -0.001(3) 0.013(7) 0.012(4)
C43 0.089(7) 0.051(4) 0.066(6) 0.004(4) 0.023(5) 0.040(5)
C44 0.111(10) 0.088(6) 0.065(7) 0.004(5) 0.039(6) 0.066(7)
C45 0.086(9) 0.094(6) 0.068(10) 0.022(5) 0.049(8) 0.052(5)
C46 0.065(5) 0.058(4) 0.039(4) 0.014(3) 0.027(4) 0.031(4)
C41B 0.035(11) 0.051(9) 0.040(16) 0.009(12) 0.014(12) 0.018(11)
C42B 0.049(15) 0.035(8) 0.04(2) 0.001(10) -0.003(16) 0.020(9)
C43B 0.078(15) 0.070(12) 0.059(17) 0.005(13) 0.007(15) 0.051(12)
C44B 0.081(15) 0.120(16) 0.07(3) 0.00(2) 0.03(2) 0.063(17)
C45B 0.048(15) 0.14(2) 0.05(2) 0.017(17) 0.026(17) 0.040(15)
C46B 0.047(11) 0.074(12) 0.071(18) 0.019(12) 0.036(13) 0.013(10)
C51 0.050(3) 0.030(2) 0.036(2) 0.0029(19) 0.011(2) 0.003(2)
C52 0.041(3) 0.061(3) 0.045(3) 0.011(2) 0.009(2) -0.001(2)
C53 0.043(3) 0.092(5) 0.063(4) 0.021(3) 0.006(3) -0.007(3)
C54 0.043(3) 0.091(4) 0.063(4) 0.025(3) -0.002(3) -0.001(3)
C55 0.071(4) 0.083(4) 0.043(3) 0.016(3) -0.004(3) 0.007(3)
C56 0.050(3) 0.060(3) 0.042(3) 0.011(2) 0.012(2) 0.007(2)
C60 0.048(3) 0.029(2) 0.051(3) 0.006(2) 0.019(2) 0.007(2)
O60 0.092(3) 0.059(2) 0.038(2) 0.0151(17) 0.0257(19) 0.018(2)
C61 0.063(4) 0.154(7) 0.057(4) 0.045(4) 0.024(3) 0.026(5)
O61 0.084(4) 0.195(7) 0.127(5) 0.067(5) 0.037(4) 0.037(4)
C71 0.159(10) 0.162(10) 0.110(8) 0.025(7) 0.027(7) -0.007(8)
C72 0.113(10) 0.277(18) 0.31(2) 0.209(17) 0.041(11) 0.032(11)
C73 0.094(7) 0.132(8) 0.141(8) 0.068(6) 0.007(6) 0.022(7)

loop_
_atom_type_symbol
_atom_type_description
_atom_type_scat_dispersion_real
_atom_type_scat_dispersion_imag
_atom_type_scat_source
C C 0.0033 0.0016 'International Tables Vol C Tables 4.2.6.8 and 6.1.1.4'
H H 0.0000 0.0000 'International Tables Vol C Tables 4.2.6.8 and 6.1.1.4'
N N 0.0061 0.0033 'International Tables Vol C Tables 4.2.6.8 and 6.1.1.4'
O O 0.0106 0.0060 'International Tables Vol C Tables 4.2.6.8 and 6.1.1.4'
P P 0.1023 0.0942 'International Tables Vol C Tables 4.2.6.8 and 6.1.1.4'
Ru Ru -1.2594 0.8363 'International Tables Vol C Tables 4.2.6.8 and 6.1.1.4'

loop_
_geom_angle_atom_site_label_1
_geom_angle_atom_site_label_2
_geom_angle_atom_site_label_3
_geom_angle
_geom_angle_site_symmetry_1
_geom_angle_site_symmetry_3
C60 Ru1 C61 89.4(2) . .
C60 Ru1 N9 171.03(17) . .
C61 Ru1 N9 81.7(2) . .
C60 Ru1 P1 92.92(14) . .
C61 Ru1 P1 106.9(3) . .
N9 Ru1 P1 88.74(8) . .
C60 Ru1 P2 94.31(14) . .
C61 Ru1 P2 107.0(3) . .
N9 Ru1 P2 89.29(8) . .
P1 Ru1 P2 145.35(4) . .
C60 Ru1 H1 99.3(16) . .
C61 Ru1 H1 171.3(16) . .
N9 Ru1 H1 89.6(16) . .
P1 Ru1 H1 72.5(16) . .
P2 Ru1 H1 72.9(16) . .
C11 P1 C21 104.17(19) . .
C11 P1 C31 101.8(2) . .
C21 P1 C31 106.2(2) . .
C11 P1 Ru1 103.28(13) . .
C21 P1 Ru1 118.55(14) . .
C31 P1 Ru1 120.15(15) . .
C12 P2 C41B 114.8(8) . .
C12 P2 C51 104.0(2) . .
C41B P2 C51 91.9(7) . .
C12 P2 C41 101.7(3) . .
C41B P2 C41 18.5(7) . .
C51 P2 C41 108.4(3) . .
C12 P2 Ru1 104.79(14) . .
C41B P2 Ru1 122.5(7) . .
C51 P2 Ru1 117.59(14) . .
C41 P2 Ru1 118.0(3) . .
C2 C1 C17 119.8(4) . .
C2 C1 C11 119.4(4) . .
C17 C1 C11 120.7(4) . .
C3 C2 C1 121.6(4) . .
C3 C2 H2 119.2 . .
C1 C2 H2 119.2 . .
C2 C3 C4 118.6(4) . .
C2 C3 H3 120.7 . .
C4 C3 H3 120.7 . .
C3 C4 C18 121.5(4) . .
C3 C4 H4 119.3 . .
C18 C4 H4 119.3 . .
C20 C5 C6 120.7(4) . .
C20 C5 H5 119.6 . .
C6 C5 H5 119.6 . .
C7 C6 C5 118.6(4) . .
C7 C6 H6 120.7 . .
C5 C6 H6 120.7 . .
C6 C7 C8 122.2(4) . .
C6 C7 H7 118.9 . .
C8 C7 H7 118.9 . .
C7 C8 C19 119.5(4) . .
C7 C8 C12 120.2(4) . .
C19 C8 C12 120.3(4) . .
C17 N9 C19 112.8(3) . .
C17 N9 Ru1 120.6(2) . .
C19 N9 Ru1 118.4(2) . .
C18 C10 C20 109.8(4) . .
C18 C10 H10A 109.7 . .
C20 C10 H10A 109.7 . .
C18 C10 H10B 109.7 . .
C20 C10 H10B 109.7 . .
H10A C10 H10B 108.2 . .
C1 C11 P1 109.2(3) . .
C1 C11 H11A 109.8 . .
P1 C11 H11A 109.8 . .
C1 C11 H11B 109.8 . .
P1 C11 H11B 109.8 . .
H11A C11 H11B 108.3 . .
C8 C12 P2 109.7(3) . .
C8 C12 H12A 109.7 . .
P2 C12 H12A 109.7 . .
C8 C12 H12B 109.7 . .
P2 C12 H12B 109.7 . .
H12A C12 H12B 108.2 . .
C18 C17 C1 117.2(4) . .
C18 C17 N9 122.6(4) . .
C1 C17 N9 120.1(4) . .
C4 C18 C17 121.0(4) . .
C4 C18 C10 121.7(4) . .
C17 C18 C10 117.4(4) . .
C20 C19 N9 123.1(4) . .
C20 C19 C8 117.4(4) . .
N9 C19 C8 119.5(4) . .
C5 C20 C19 121.6(4) . .
C5 C20 C10 121.3(4) . .
C19 C20 C10 117.2(4) . .
C22 C21 C26 110.9(4) . .
C22 C21 P1 115.8(3) . .
C26 C21 P1 116.3(3) . .
C22 C21 H21 104.0 . .
C26 C21 H21 104.0 . .
P1 C21 H21 104.0 . .
C21 C22 C23 110.2(4) . .
C21 C22 H22A 109.6 . .
C23 C22 H22A 109.6 . .
C21 C22 H22B 109.6 . .
C23 C22 H22B 109.6 . .
H22A C22 H22B 108.1 . .
C22 C23 C24 110.0(6) . .
C22 C23 H23A 109.7 . .
C24 C23 H23A 109.7 . .
C22 C23 H23B 109.7 . .
C24 C23 H23B 109.7 . .
H23A C23 H23B 108.2 . .
C25 C24 C23 112.6(5) . .
C25 C24 H24A 109.1 . .
C23 C24 H24A 109.1 . .
C25 C24 H24B 109.1 . .
C23 C24 H24B 109.1 . .
H24A C24 H24B 107.8 . .
C24 C25 C26 112.6(5) . .
C24 C25 H25A 109.1 . .
C26 C25 H25A 109.1 . .
C24 C25 H25B 109.1 . .
C26 C25 H25B 109.1 . .
H25A C25 H25B 107.8 . .
C25 C26 C21 109.9(4) . .
C25 C26 H26A 109.7 . .
C21 C26 H26A 109.7 . .
C25 C26 H26B 109.7 . .
C21 C26 H26B 109.7 . .
H26A C26 H26B 108.2 . .
C32 C31 C36 110.8(4) . .
C32 C31 P1 115.2(3) . .
C36 C31 P1 112.6(3) . .
C32 C31 H31 105.8 . .
C36 C31 H31 105.8 . .
P1 C31 H31 105.8 . .
C31 C32 C33 111.4(5) . .
C31 C32 H32A 109.4 . .
C33 C32 H32A 109.4 . .
C31 C32 H32B 109.4 . .
C33 C32 H32B 109.4 . .
H32A C32 H32B 108.0 . .
C34 C33 C32 110.9(6) . .
C34 C33 H33A 109.4 . .
C32 C33 H33A 109.4 . .
C34 C33 H33B 109.5 . .
C32 C33 H33B 109.4 . .
H33A C33 H33B 108.0 . .
C35 C34 C33 111.0(5) . .
C35 C34 H34A 109.4 . .
C33 C34 H34A 109.4 . .
C35 C34 H34B 109.4 . .
C33 C34 H34B 109.4 . .
H34A C34 H34B 108.0 . .
C34 C35 C36 111.1(5) . .
C34 C35 H35A 109.4 . .
C36 C35 H35A 109.4 . .
C34 C35 H35B 109.4 . .
C36 C35 H35B 109.4 . .
H35A C35 H35B 108.0 . .
C31 C36 C35 111.1(5) . .
C31 C36 H36A 109.4 . .
C35 C36 H36A 109.4 . .
C31 C36 H36B 109.4 . .
C35 C36 H36B 109.4 . .
H36A C36 H36B 108.0 . .
C46 C41 C42 110.1(8) . .
C46 C41 P2 112.7(5) . .
C42 C41 P2 115.5(6) . .
C46 C41 H41 105.9 . .
C42 C41 H41 105.9 . .
P2 C41 H41 105.9 . .
C43 C42 C41 110.6(7) . .
C43 C42 H42A 109.5 . .
C41 C42 H42A 109.5 . .
C43 C42 H42B 109.5 . .
C41 C42 H42B 109.5 . .
H42A C42 H42B 108.1 . .
C44 C43 C42 112.0(9) . .
C44 C43 H43A 109.2 . .
C42 C43 H43A 109.2 . .
C44 C43 H43B 109.2 . .
C42 C43 H43B 109.2 . .
H43A C43 H43B 107.9 . .
C43 C44 C45 112.3(8) . .
C43 C44 H44A 109.1 . .
C45 C44 H44A 109.1 . .
C43 C44 H44B 109.1 . .
C45 C44 H44B 109.1 . .
H44A C44 H44B 107.9 . .
C44 C45 C46 111.4(8) . .
C44 C45 H45A 109.3 . .
C46 C45 H45A 109.3 . .
C44 C45 H45B 109.3 . .
C46 C45 H45B 109.3 . .
H45A C45 H45B 108.0 . .
C41 C46 C45 110.9(7) . .
C41 C46 H46A 109.5 . .
C45 C46 H46A 109.5 . .
C41 C46 H46B 109.5 . .
C45 C46 H46B 109.5 . .
H46A C46 H46B 108.1 . .
C46B C41B C42B 112(2) . .
C46B C41B P2 110.0(15) . .
C42B C41B P2 115.2(16) . .
C46B C41B H41B 106.4 . .
C42B C41B H41B 106.4 . .
P2 C41B H41B 106.4 . .
C43B C42B C41B 112.5(19) . .
C43B C42B H42C 109.1 . .
C41B C42B H42C 109.1 . .
C43B C42B H42D 109.1 . .
C41B C42B H42D 109.1 . .
H42C C42B H42D 107.8 . .
C44B C43B C42B 113(2) . .
C44B C43B H43C 109.0 . .
C42B C43B H43C 109.0 . .
C44B C43B H43D 109.0 . .
C42B C43B H43D 109.0 . .
H43C C43B H43D 107.8 . .
C43B C44B C45B 113(2) . .
C43B C44B H44C 109.1 . .
C45B C44B H44C 109.1 . .
C43B C44B H44D 109.1 . .
C45B C44B H44D 109.1 . .
H44C C44B H44D 107.8 . .
C44B C45B C46B 110.5(19) . .
C44B C45B H45C 109.5 . .
C46B C45B H45C 109.5 . .
C44B C45B H45D 109.5 . .
C46B C45B H45D 109.5 . .
H45C C45B H45D 108.1 . .
C41B C46B C45B 111.9(18) . .
C41B C46B H46C 109.2 . .
C45B C46B H46C 109.2 . .
C41B C46B H46D 109.2 . .
C45B C46B H46D 109.2 . .
H46C C46B H46D 107.9 . .
C52 C51 C56 110.6(4) . .
C52 C51 P2 113.0(3) . .
C56 C51 P2 113.3(3) . .
C52 C51 H51 106.5 . .
C56 C51 H51 106.5 . .
P2 C51 H51 106.5 . .
C51 C52 C53 111.7(4) . .
C51 C52 H52A 109.3 . .
C53 C52 H52A 109.3 . .
C51 C52 H52B 109.3 . .
C53 C52 H52B 109.3 . .
H52A C52 H52B 107.9 . .
C54 C53 C52 112.2(5) . .
C54 C53 H53A 109.2 . .
C52 C53 H53A 109.2 . .
C54 C53 H53B 109.2 . .
C52 C53 H53B 109.2 . .
H53A C53 H53B 107.9 . .
C53 C54 C55 111.4(5) . .
C53 C54 H54A 109.4 . .
C55 C54 H54A 109.4 . .
C53 C54 H54B 109.4 . .
C55 C54 H54B 109.4 . .
H54A C54 H54B 108.0 . .
C54 C55 C56 111.1(5) . .
C54 C55 H55A 109.4 . .
C56 C55 H55A 109.4 . .
C54 C55 H55B 109.4 . .
C56 C55 H55B 109.4 . .
H55A C55 H55B 108.0 . .
C51 C56 C55 111.6(4) . .
C51 C56 H56A 109.3 . .
C55 C56 H56A 109.3 . .
C51 C56 H56B 109.3 . .
C55 C56 H56B 109.3 . .
H56A C56 H56B 108.0 . .
O60 C60 Ru1 174.8(4) . .
O61 C61 Ru1 178.9(6) . .
C72 C71 H71A 109.5 . .
C72 C71 H71B 109.5 . .
H71A C71 H71B 109.5 . .
C72 C71 H71C 109.5 . .
H71A C71 H71C 109.5 . .
H71B C71 H71C 109.5 . .
C73 C72 C71 139.9(17) . .
C73 C72 H72A 102.1 . .
C71 C72 H72A 102.1 . .
C73 C72 H72B 102.1 . .
C71 C72 H72B 102.1 . .
H72A C72 H72B 104.8 . .
C72 C73 C73 142.3(16) . 2_876
C72 C73 H73A 101.4 . .
C73 C73 H73A 101.4 2_876 .
C72 C73 H73B 101.4 . .
C73 C73 H73B 101.4 2_876 .
H73A C73 H73B 104.6 . .

loop_
_geom_bond_atom_site_label_1
_geom_bond_atom_site_label_2
_geom_bond_distance
_geom_bond_site_symmetry_2
Ru1 C60 1.835(5) .
Ru1 C61 1.945(7) .
Ru1 N9 2.238(3) .
Ru1 P1 2.3254(11) .
Ru1 P2 2.3380(11) .
Ru1 H1 1.34(4) .
P1 C11 1.832(4) .
P1 C21 1.843(4) .
P1 C31 1.845(4) .
P2 C12 1.829(4) .
P2 C41B 1.85(2) .
P2 C51 1.856(5) .
P2 C41 1.859(8) .
C1 C2 1.402(6) .
C1 C17 1.410(6) .
C1 C11 1.490(6) .
C2 C3 1.373(6) .
C2 H2 0.9500 .
C3 C4 1.374(7) .
C3 H3 0.9500 .
C4 C18 1.382(6) .
C4 H4 0.9500 .
C5 C20 1.382(6) .
C5 C6 1.385(6) .
C5 H5 0.9500 .
C6 C7 1.371(6) .
C6 H6 0.9500 .
C7 C8 1.395(6) .
C7 H7 0.9500 .
C8 C19 1.416(5) .
C8 C12 1.495(6) .
N9 C17 1.415(5) .
N9 C19 1.415(5) .
C10 C18 1.490(6) .
C10 C20 1.500(6) .
C10 H10A 0.9900 .
C10 H10B 0.9900 .
C11 H11A 0.9900 .
C11 H11B 0.9900 .
C12 H12A 0.9900 .
C12 H12B 0.9900 .
C17 C18 1.407(6) .
C19 C20 1.401(6) .
C21 C22 1.503(6) .
C21 C26 1.534(6) .
C21 H21 1.0000 .
C22 C23 1.531(7) .
C22 H22A 0.9900 .
C22 H22B 0.9900 .
C23 C24 1.537(9) .
C23 H23A 0.9900 .
C23 H23B 0.9900 .
C24 C25 1.485(8) .
C24 H24A 0.9900 .
C24 H24B 0.9900 .
C25 C26 1.522(7) .
C25 H25A 0.9900 .
C25 H25B 0.9900 .
C26 H26A 0.9900 .
C26 H26B 0.9900 .
C31 C32 1.517(7) .
C31 C36 1.526(7) .
C31 H31 1.0000 .
C32 C33 1.533(7) .
C32 H32A 0.9900 .
C32 H32B 0.9900 .
C33 C34 1.513(10) .
C33 H33A 0.9900 .
C33 H33B 0.9900 .
C34 C35 1.512(10) .
C34 H34A 0.9900 .
C34 H34B 0.9900 .
C35 C36 1.537(7) .
C35 H35A 0.9900 .
C35 H35B 0.9900 .
C36 H36A 0.9900 .
C36 H36B 0.9900 .
C41 C46 1.520(8) .
C41 C42 1.532(9) .
C41 H41 1.0000 .
C42 C43 1.519(10) .
C42 H42A 0.9900 .
C42 H42B 0.9900 .
C43 C44 1.505(10) .
C43 H43A 0.9900 .
C43 H43B 0.9900 .
C44 C45 1.505(10) .
C44 H44A 0.9900 .
C44 H44B 0.9900 .
C45 C46 1.525(9) .
C45 H45A 0.9900 .
C45 H45B 0.9900 .
C46 H46A 0.9900 .
C46 H46B 0.9900 .
C41B C46B 1.519(15) .
C41B C42B 1.528(15) .
C41B H41B 1.0000 .
C42B C43B 1.522(16) .
C42B H42C 0.9900 .
C42B H42D 0.9900 .
C43B C44B 1.501(16) .
C43B H43C 0.9900 .
C43B H43D 0.9900 .
C44B C45B 1.506(16) .
C44B H44C 0.9900 .
C44B H44D 0.9900 .
C45B C46B 1.527(16) .
C45B H45C 0.9900 .
C45B H45D 0.9900 .
C46B H46C 0.9900 .
C46B H46D 0.9900 .
C51 C52 1.521(6) .
C51 C56 1.522(6) .
C51 H51 1.0000 .
C52 C53 1.524(7) .
C52 H52A 0.9900 .
C52 H52B 0.9900 .
C53 C54 1.508(8) .
C53 H53A 0.9900 .
C53 H53B 0.9900 .
C54 C55 1.509(8) .
C54 H54A 0.9900 .
C54 H54B 0.9900 .
C55 C56 1.532(7) .
C55 H55A 0.9900 .
C55 H55B 0.9900 .
C56 H56A 0.9900 .
C56 H56B 0.9900 .
C60 O60 1.162(5) .
C61 O61 1.111(7) .
C71 C72 1.390(14) .
C71 H71A 0.9800 .
C71 H71B 0.9800 .
C71 H71C 0.9800 .
C72 C73 1.278(13) .
C72 H72A 0.9900 .
C72 H72B 0.9900 .
C73 C73 1.376(17) 2_876
C73 H73A 0.9900 .
C73 H73B 0.9900 .

loop_
_geom_torsion_atom_site_label_1
_geom_torsion_atom_site_label_2
_geom_torsion_atom_site_label_3
_geom_torsion_atom_site_label_4
_geom_torsion
_geom_torsion_site_symmetry_4
C60 Ru1 P1 C11 -161.7(2) .
C61 Ru1 P1 C11 108.1(2) .
N9 Ru1 P1 C11 27.15(16) .
P2 Ru1 P1 C11 -59.77(16) .
C60 Ru1 P1 C21 83.8(2) .
C61 Ru1 P1 C21 -6.4(2) .
N9 Ru1 P1 C21 -87.35(19) .
P2 Ru1 P1 C21 -174.27(17) .
C60 Ru1 P1 C31 -49.3(2) .
C61 Ru1 P1 C31 -139.6(3) .
N9 Ru1 P1 C31 139.5(2) .
P2 Ru1 P1 C31 52.54(19) .
C60 Ru1 P2 C12 172.2(2) .
C61 Ru1 P2 C12 -97.1(2) .
N9 Ru1 P2 C12 -15.98(17) .
P1 Ru1 P2 C12 70.77(16) .
C60 Ru1 P2 C41B -54.8(9) .
C61 Ru1 P2 C41B 35.9(9) .
N9 Ru1 P2 C41B 117.0(9) .
P1 Ru1 P2 C41B -156.2(9) .
C60 Ru1 P2 C51 57.4(2) .
C61 Ru1 P2 C51 148.1(2) .
N9 Ru1 P2 C51 -130.83(18) .
P1 Ru1 P2 C51 -44.07(18) .
C60 Ru1 P2 C41 -75.6(3) .
C61 Ru1 P2 C41 15.1(3) .
N9 Ru1 P2 C41 96.2(3) .
P1 Ru1 P2 C41 -177.1(3) .
C17 C1 C2 C3 -1.2(7) .
C11 C1 C2 C3 175.3(4) .
C1 C2 C3 C4 -2.1(7) .
C2 C3 C4 C18 1.3(7) .
C20 C5 C6 C7 1.2(6) .
C5 C6 C7 C8 1.5(6) .
C6 C7 C8 C19 -2.3(6) .
C6 C7 C8 C12 178.1(4) .
C60 Ru1 N9 C17 -72.4(11) .
C61 Ru1 N9 C17 -78.8(4) .
P1 Ru1 N9 C17 28.5(3) .
P2 Ru1 N9 C17 173.9(3) .
C60 Ru1 N9 C19 73.8(10) .
C61 Ru1 N9 C19 67.4(4) .
P1 Ru1 N9 C19 174.7(3) .
P2 Ru1 N9 C19 -39.9(3) .
C2 C1 C11 P1 -115.1(4) .
C17 C1 C11 P1 61.3(4) .
C21 P1 C11 C1 51.9(3) .
C31 P1 C11 C1 162.2(3) .
Ru1 P1 C11 C1 -72.6(3) .
C7 C8 C12 P2 111.9(4) .
C19 C8 C12 P2 -67.6(4) .
C41B P2 C12 C8 -71.7(8) .
C51 P2 C12 C8 -170.5(3) .
C41 P2 C12 C8 -57.9(4) .
Ru1 P2 C12 C8 65.5(3) .
C2 C1 C17 C18 5.1(6) .
C11 C1 C17 C18 -171.3(4) .
C2 C1 C17 N9 -173.3(4) .
C11 C1 C17 N9 10.3(6) .
C19 N9 C17 C18 -24.2(5) .
Ru1 N9 C17 C18 123.7(4) .
C19 N9 C17 C1 154.1(4) .
Ru1 N9 C17 C1 -58.0(4) .
C3 C4 C18 C17 2.8(7) .
C3 C4 C18 C10 -175.8(4) .
C1 C17 C18 C4 -5.9(6) .
N9 C17 C18 C4 172.4(4) .
C1 C17 C18 C10 172.7(4) .
N9 C17 C18 C10 -8.9(6) .
C20 C10 C18 C4 -143.0(4) .
C20 C10 C18 C17 38.3(5) .
C17 N9 C19 C20 26.6(5) .
Ru1 N9 C19 C20 -122.1(4) .
C17 N9 C19 C8 -151.6(4) .
Ru1 N9 C19 C8 59.6(4) .
C7 C8 C19 C20 0.4(6) .
C12 C8 C19 C20 180.0(4) .
C7 C8 C19 N9 178.8(4) .
C12 C8 C19 N9 -1.7(5) .
C6 C5 C20 C19 -3.1(7) .
C6 C5 C20 C10 176.6(4) .
N9 C19 C20 C5 -176.0(4) .
C8 C19 C20 C5 2.3(6) .
N9 C19 C20 C10 4.3(6) .
C8 C19 C20 C10 -177.4(4) .
C18 C10 C20 C5 144.2(4) .
C18 C10 C20 C19 -36.1(5) .
C11 P1 C21 C22 -167.6(4) .
C31 P1 C21 C22 85.4(4) .
Ru1 P1 C21 C22 -53.6(4) .
C11 P1 C21 C26 59.4(4) .
C31 P1 C21 C26 -47.7(4) .
Ru1 P1 C21 C26 173.4(3) .
C26 C21 C22 C23 -59.6(6) .
P1 C21 C22 C23 164.9(4) .
C21 C22 C23 C24 56.8(7) .
C22 C23 C24 C25 -54.0(8) .
C23 C24 C25 C26 53.3(8) .
C24 C25 C26 C21 -54.0(7) .
C22 C21 C26 C25 57.3(6) .
P1 C21 C26 C25 -167.5(4) .
C11 P1 C31 C32 -173.5(4) .
C21 P1 C31 C32 -64.7(4) .
Ru1 P1 C31 C32 73.4(4) .
C11 P1 C31 C36 58.2(4) .
C21 P1 C31 C36 166.9(4) .
Ru1 P1 C31 C36 -55.0(4) .
C36 C31 C32 C33 -55.4(6) .
P1 C31 C32 C33 175.3(4) .
C31 C32 C33 C34 56.3(7) .
C32 C33 C34 C35 -56.5(7) .
C33 C34 C35 C36 56.4(8) .
C32 C31 C36 C35 55.0(6) .
P1 C31 C36 C35 -174.4(4) .
C34 C35 C36 C31 -55.6(7) .
C12 P2 C41 C46 173.2(6) .
C41B P2 C41 C46 -50(3) .
C51 P2 C41 C46 -77.6(6) .
Ru1 P2 C41 C46 59.3(6) .
C12 P2 C41 C42 -59.1(9) .
C41B P2 C41 C42 78(3) .
C51 P2 C41 C42 50.1(9) .
Ru1 P2 C41 C42 -173.0(8) .
C46 C41 C42 C43 -56.9(14) .
P2 C41 C42 C43 174.0(8) .
C41 C42 C43 C44 55.1(16) .
C42 C43 C44 C45 -53.7(15) .
C43 C44 C45 C46 53.7(15) .
C42 C41 C46 C45 57.4(11) .
P2 C41 C46 C45 -172.0(7) .
C44 C45 C46 C41 -55.8(13) .
C12 P2 C41B C46B 91.8(18) .
C51 P2 C41B C46B -161.8(18) .
C41 P2 C41B C46B 44(2) .
Ru1 P2 C41B C46B -37(2) .
C12 P2 C41B C42B -36(3) .
C51 P2 C41B C42B 71(3) .
C41 P2 C41B C42B -83(4) .
Ru1 P2 C41B C42B -165(2) .
C46B C41B C42B C43B 50(4) .
P2 C41B C42B C43B 177(2) .
C41B C42B C43B C44B -50(4) .
C42B C43B C44B C45B 53(4) .
C43B C44B C45B C46B -56(4) .
C42B C41B C46B C45B -54(4) .
P2 C41B C46B C45B 177(2) .
C44B C45B C46B C41B 56(4) .
C12 P2 C51 C52 -39.4(4) .
C41B P2 C51 C52 -155.5(9) .
C41 P2 C51 C52 -147.0(4) .
Ru1 P2 C51 C52 75.9(3) .
C12 P2 C51 C56 -166.2(3) .
C41B P2 C51 C56 77.7(9) .
C41 P2 C51 C56 86.2(4) .
Ru1 P2 C51 C56 -50.9(4) .
C56 C51 C52 C53 -54.1(6) .
P2 C51 C52 C53 177.7(4) .
C51 C52 C53 C54 54.2(7) .
C52 C53 C54 C55 -54.6(7) .
C53 C54 C55 C56 55.1(7) .
C52 C51 C56 C55 55.2(6) .
P2 C51 C56 C55 -176.7(4) .
C54 C55 C56 C51 -56.0(6) .
C61 Ru1 C60 O60 8(4) .
N9 Ru1 C60 O60 2(5) .
P1 Ru1 C60 O60 -99(4) .
P2 Ru1 C60 O60 115(4) .
C60 Ru1 C61 O61 6(45) .
N9 Ru1 C61 O61 -175(100) .
P1 Ru1 C61 O61 99(45) .
P2 Ru1 C61 O61 -89(45) .
C71 C72 C73 C73 179.9(17) 2_876
